data_7008907
loop_
_publ_author_name
'Miyashita, Yoshitaro'
'Yamada, Yasunori'
'Fujisawa, Kiyoshi'
'Konno, Takumi'
'Kanamori, Kan'
'Okamoto, Ken-ichi'

_publ_section_title
;
 Stereochemistry and electrochemical properties of molybdenum ions
 incorporated into S-bridged polynuclear structures
;
_journal_issue 6
_journal_name_full 'Journal of the Chemical Society, Dalton Transactions'
_journal_page_first 981
_journal_paper_doi 10.1039/a906665i
_journal_year 2000
_chemical_formula_sum 'C18 H66 Br4 Mo2 N9 O9 Rh3 S9'
_chemical_formula_weight 1661.53
_space_group_IT_number 2
_symmetry_cell_setting triclinic
_symmetry_Int_Tables_number 2
_symmetry_space_group_name_Hall '-P 1'
_symmetry_space_group_name_H-M 'P -1'
_audit_creation_date 'Tue Aug 10 09:35:55 1999'
_audit_creation_method 'from TEXRAY.INF file'
_cell_angle_alpha 114.81(1)
_cell_angle_beta 95.57(2)
_cell_angle_gamma 82.46(3)
_cell_formula_units_Z 2
_cell_length_a 14.236(5)
_cell_length_b 14.917(3)
_cell_length_c 13.622(2)
_cell_measurement_reflns_used 18
_cell_measurement_temperature 296.2
_cell_measurement_theta_max 13.6
_cell_measurement_theta_min 10.0
_cell_volume 2600.2(11)
_computing_cell_refinement 'Rigaku/AFC Diffractometer Control'
_computing_data_collection 'Rigaku/AFC Diffractometer Control'
_computing_data_reduction teXsan
_computing_publication_material teXsan
_computing_structure_refinement teXsan
_diffrn_ambient_temperature 296.2
_diffrn_measurement_device_type 'Rigaku AFC7S'
_diffrn_measurement_method \w-2\q
_diffrn_orient_matrix_UB_11 0.01762
_diffrn_orient_matrix_UB_12 -0.00163
_diffrn_orient_matrix_UB_13 0.07215
_diffrn_orient_matrix_UB_21 0.00956
_diffrn_orient_matrix_UB_22 -0.07414
_diffrn_orient_matrix_UB_23 -0.03541
_diffrn_orient_matrix_UB_31 0.06804
_diffrn_orient_matrix_UB_32 0.00309
_diffrn_orient_matrix_UB_33 -0.00977
_diffrn_radiation_detector 'scintillation counter'
_diffrn_radiation_monochromator graphite
_diffrn_radiation_source 'Rigaku sealed tube'
_diffrn_radiation_type 'Mo K\a'
_diffrn_radiation_wavelength 0.7107
_diffrn_reflns_av_R_equivalents 0.046
_diffrn_reflns_av_sigmaI/netI 0.104
_diffrn_reflns_limit_h_max 18
_diffrn_reflns_limit_h_min 0
_diffrn_reflns_limit_k_max 19
_diffrn_reflns_limit_k_min -19
_diffrn_reflns_limit_l_max 17
_diffrn_reflns_limit_l_min -17
_diffrn_reflns_number 12433
_diffrn_reflns_reduction_process 'Lp corrections applied'
_diffrn_reflns_theta_max 27.54
_diffrn_reflns_theta_min 2.09
_diffrn_standards_decay_% -8.98
_diffrn_standards_interval_count 150
_diffrn_standards_number 3
_exptl_absorpt_coefficient_mu 4.889
_exptl_absorpt_correction_T_max 0.997
_exptl_absorpt_correction_T_min 0.795
_exptl_absorpt_correction_type psi-scan
_exptl_absorpt_process_details '(North, Phillips & Mathews, 1968)'
_exptl_crystal_colour black
_exptl_crystal_density_diffrn 2.122
_exptl_crystal_density_method 'not measured'
_exptl_crystal_description block
_exptl_crystal_F_000 1624.00
_exptl_crystal_size_max 0.350
_exptl_crystal_size_mid 0.100
_exptl_crystal_size_min 0.040
_refine_diff_density_max 1.06
_refine_diff_density_min -0.71
_refine_ls_extinction_method none
_refine_ls_goodness_of_fit_ref 1.343
_refine_ls_hydrogen_treatment noref
_refine_ls_matrix_type full
_refine_ls_number_constraints 0
_refine_ls_number_parameters 466
_refine_ls_number_reflns 5987
_refine_ls_number_restraints 0
_refine_ls_R_factor_all 0.0434
_refine_ls_R_factor_gt 0.0434
_refine_ls_shift/su_max 2.1320
_refine_ls_shift/su_mean 0.0050
_refine_ls_structure_factor_coef F
_refine_ls_weighting_details 'w = 1/[\s^2^(Fo) + 0.00063|Fo|^2^]'
_refine_ls_weighting_scheme calc
_refine_ls_wR_factor_gt 0.0553
_refine_ls_wR_factor_ref 0.0553
_reflns_number_gt 5987
_reflns_number_total 11954
_reflns_threshold_expression >2.0sigma(I)
_cod_data_source_file a906665i.txt
_cod_data_source_block mu971223_miyashita
_cod_depositor_comments
;
The following automatic conversions were performed:
'_reflns_observed_expression' tag replaced with
'_reflns_threshold_expression' tag as specified in the replacement
file
'cod-tools/trunk/perl-scripts/inputs/replacement_tags.lst'.

'_atom_site_calc_flags'
tag replaced with '_atom_site_calc_flag' tag as specified in the
replacement file
'cod-tools/trunk/perl-scripts/inputs/replacement_tags.lst'.

'_atom_type_scat_imag'
tag replaced with '_atom_type_scat_dispersion_imag' tag as specified
in the replacement file
'cod-tools/trunk/perl-scripts/inputs/replacement_tags.lst'.

Automatic conversion script
Id: cif_correct_tags 3137 2015-03-23 15:08:43Z antanas 
;
_cod_original_cell_volume 2600(1)
_cod_original_sg_symbol_H-M 'P -1         '
_cod_original_formula_sum 'C18 H66 Br4 N9 Mo2 O9 S9 Rh3 '
_cod_database_code 7008907

loop_
_symmetry_equiv_pos_as_xyz
x,y,z
-x,-y,-z

loop_
_atom_site_label
_atom_site_type_symbol
_atom_site_fract_x
_atom_site_fract_y
_atom_site_fract_z
_atom_site_U_iso_or_equiv
_atom_site_adp_type
_atom_site_occupancy
_atom_site_calc_flag
_atom_site_refinement_flags
_atom_site_disorder_assembly
_atom_site_disorder_group
Rh(1) Rh 0.71927(5) 0.09434(5) 0.69502(6) 0.0306(2) Uani 1.00 d . . .
Rh(2) Rh 0.77488(5) 0.66658(5) 1.08427(6) 0.0277(2) Uani 1.00 d . . .
Rh(3) Rh 0.76639(5) 0.26954(5) 1.22537(6) 0.0298(2) Uani 1.00 d . . .
Mo(1) Mo 0.80807(6) 0.24150(5) 0.91775(6) 0.0294(2) Uani 1.00 d . . .
Mo(2) Mo 0.69642(6) 0.48135(6) 1.10355(6) 0.0298(2) Uani 1.00 d . . .
Br(1) Br 0.61980(9) 0.92823(10) 1.37811(9) 0.0645(4) Uani 1.00 d . . .
Br(2) Br 0.85476(10) 0.91668(8) 1.0865(1) 0.0683(4) Uani 1.00 d . . .
Br(3) Br 0.8847(1) 1.1873(1) 1.4728(1) 0.0653(4) Uani 1.00 d . . .
Br(4) Br 1.1942(1) 1.2643(1) 1.3785(1) 0.0805(5) Uani 1.00 d . . .
S(1) S 0.6408(2) 0.1565(2) 0.8545(2) 0.0347(6) Uani 1.00 d . . .
S(2) S 0.8547(2) 0.0607(2) 0.7888(2) 0.0333(6) Uani 1.00 d . . .
S(3) S 0.7687(2) 0.2494(2) 0.7416(2) 0.0410(7) Uani 1.00 d . . .
S(4) S 0.8666(2) 0.5187(2) 1.0511(2) 0.0369(7) Uani 1.00 d . . .
S(5) S 0.7228(2) 0.6563(2) 1.2339(2) 0.0391(7) Uani 1.00 d . . .
S(6) S 0.6539(2) 0.5737(2) 0.9828(2) 0.0339(6) Uani 1.00 d . . .
S(7) S 0.8090(2) 0.1690(2) 1.0500(2) 0.0315(6) Uani 1.00 d . . .
S(8) S 0.7863(2) 0.4250(2) 1.2324(2) 0.0391(7) Uani 1.00 d . . .
S(9) S 0.6069(2) 0.2747(2) 1.1718(2) 0.0434(8) Uani 1.00 d . . .
O(1) O 0.9172(5) 0.2792(5) 0.9433(5) 0.041(2) Uani 1.00 d . . .
O(2) O 0.5831(5) 0.4877(5) 1.1328(6) 0.047(2) Uani 1.00 d . . .
O(3) O 0.7288(4) 0.3555(4) 0.9962(5) 0.032(2) Uani 1.00 d . . .
O(4) O 1.4473(8) 1.4557(9) 1.3251(9) 0.114(4) Uiso 1.00 d . . .
O(5) O 1.5261(9) 1.3768(10) 1.479(1) 0.122(4) Uiso 1.00 d . . .
O(6) O 1.2594(10) 1.425(1) 1.281(1) 0.132(5) Uiso 1.00 d . . .
O(7) O 1.104(1) 1.586(1) 1.356(1) 0.112(5) Uiso 0.70 d P . .
O(8) O 1.396(1) 1.255(1) 1.504(1) 0.106(5) Uiso 0.70 d P . .
O(9) O 1.288(1) 1.178(1) 1.127(2) 0.106(6) Uiso 0.60 d P . .
O(10) O 1.021(2) 0.439(2) 0.415(2) 0.19(1) Uiso 0.60 d P . .
O(11) O 1.001(2) 0.402(2) 0.492(2) 0.081(7) Uiso 0.40 d P . .
N(1) N 0.6699(6) -0.0412(6) 0.6624(7) 0.044(2) Uani 1.00 d . . .
N(2) N 0.8011(6) 0.0317(6) 0.5568(6) 0.041(2) Uani 1.00 d . . .
N(3) N 0.6014(6) 0.1428(7) 0.6181(7) 0.048(3) Uani 1.00 d . . .
N(4) N 0.8289(6) 0.6637(5) 0.9466(6) 0.037(2) Uani 1.00 d . . .
N(5) N 0.8842(6) 0.7442(6) 1.1883(7) 0.048(3) Uani 1.00 d . . .
N(6) N 0.6797(6) 0.7929(6) 1.1062(6) 0.039(2) Uani 1.00 d . . .
N(7) N 0.9123(6) 0.2551(6) 1.2654(7) 0.044(3) Uani 1.00 d . . .
N(8) N 0.7317(6) 0.3505(6) 1.3888(6) 0.043(3) Uani 1.00 d . . .
N(9) N 0.7460(6) 0.1385(6) 1.2402(6) 0.038(2) Uani 1.00 d . . .
C(1) C 0.6369(8) 0.0360(7) 0.8559(9) 0.045(3) Uani 1.00 d . . .
C(2) C 0.6046(8) -0.0361(8) 0.7450(9) 0.048(3) Uani 1.00 d . . .
C(3) C 0.9357(7) 0.0478(8) 0.6857(8) 0.046(3) Uani 1.00 d . . .
C(4) C 0.8929(7) -0.0170(8) 0.5785(8) 0.044(3) Uani 1.00 d . . .
C(5) C 0.651(1) 0.3091(8) 0.7320(9) 0.065(4) Uani 1.00 d . . .
C(6) C 0.6050(10) 0.2435(10) 0.623(1) 0.071(4) Uani 1.00 d . . .
C(7) C 0.8794(7) 0.4888(7) 0.9084(8) 0.043(3) Uani 1.00 d . . .
C(8) C 0.9041(8) 0.5810(8) 0.8993(9) 0.047(3) Uani 1.00 d . . .
C(9) C 0.8386(9) 0.6775(8) 1.3130(9) 0.061(4) Uani 1.00 d . . .
C(10) C 0.8736(8) 0.7641(8) 1.3032(8) 0.052(3) Uani 1.00 d . . .
C(11) C 0.5585(7) 0.6737(8) 1.0414(9) 0.046(3) Uani 1.00 d . . .
C(12) C 0.5893(7) 0.7656(7) 1.0388(8) 0.041(3) Uani 1.00 d . . .
C(13) C 0.9331(7) 0.1410(8) 1.0769(9) 0.047(3) Uani 1.00 d . . .
C(14) C 0.9734(8) 0.2238(9) 1.170(1) 0.058(4) Uani 1.00 d . . .
C(15) C 0.728(1) 0.4993(8) 1.3597(9) 0.071(4) Uani 1.00 d . . .
C(16) C 0.751(1) 0.4526(10) 1.4344(9) 0.076(5) Uani 1.00 d . . .
C(17) C 0.583(1) 0.165(1) 1.185(1) 0.090(6) Uani 1.00 d . . .
C(18) C 0.647(1) 0.121(2) 1.227(2) 0.15(1) Uani 1.00 d . . .
H(1) H 0.6356 -0.0627 0.5939 0.0519 Uiso 1.00 calc . . .
H(2) H 0.7222 -0.0881 0.6594 0.0519 Uiso 1.00 calc . . .
H(3) H 0.7668 -0.0154 0.4998 0.0505 Uiso 1.00 calc . . .
H(4) H 0.8123 0.0834 0.5369 0.0505 Uiso 1.00 calc . . .
H(5) H 0.5984 0.0970 0.5445 0.0576 Uiso 1.00 calc . . .
H(6) H 0.5461 0.1418 0.6521 0.0576 Uiso 1.00 calc . . .
H(7) H 0.6982 0.0120 0.8751 0.0551 Uiso 1.00 calc . . .
H(8) H 0.5935 0.0412 0.9079 0.0551 Uiso 1.00 calc . . .
H(9) H 0.5419 -0.0146 0.7284 0.0597 Uiso 1.00 calc . . .
H(10) H 0.6059 -0.1004 0.7445 0.0597 Uiso 1.00 calc . . .
H(11) H 0.9418 0.1114 0.6880 0.0534 Uiso 1.00 calc . . .
H(12) H 0.9959 0.0184 0.6987 0.0534 Uiso 1.00 calc . . .
H(13) H 0.8831 -0.0783 0.5792 0.0531 Uiso 1.00 calc . . .
H(14) H 0.9346 -0.0281 0.5235 0.0531 Uiso 1.00 calc . . .
H(15) H 0.6159 0.3159 0.7899 0.0766 Uiso 1.00 calc . . .
H(16) H 0.6565 0.3724 0.7331 0.0766 Uiso 1.00 calc . . .
H(17) H 0.6396 0.2393 0.5665 0.0889 Uiso 1.00 calc . . .
H(18) H 0.5418 0.2720 0.6187 0.0889 Uiso 1.00 calc . . .
H(19) H 0.7785 0.6568 0.8941 0.0457 Uiso 1.00 calc . . .
H(20) H 0.8548 0.7245 0.9656 0.0457 Uiso 1.00 calc . . .
H(21) H 0.9431 0.7060 1.1660 0.0573 Uiso 1.00 calc . . .
H(22) H 0.8836 0.8059 1.1836 0.0573 Uiso 1.00 calc . . .
H(23) H 0.6653 0.8254 1.1797 0.0449 Uiso 1.00 calc . . .
H(24) H 0.7083 0.8351 1.0847 0.0449 Uiso 1.00 calc . . .
H(25) H 0.9271 0.4359 0.8792 0.0540 Uiso 1.00 calc . . .
H(26) H 0.8203 0.4698 0.8687 0.0540 Uiso 1.00 calc . . .
H(27) H 0.9091 0.5677 0.8246 0.0554 Uiso 1.00 calc . . .
H(28) H 0.9634 0.5991 0.9364 0.0554 Uiso 1.00 calc . . .
H(29) H 0.8287 0.6932 1.3866 0.0705 Uiso 1.00 calc . . .
H(30) H 0.8815 0.6203 1.2843 0.0705 Uiso 1.00 calc . . .
H(31) H 0.9340 0.7752 1.3406 0.0627 Uiso 1.00 calc . . .
H(32) H 0.8306 0.8213 1.3346 0.0627 Uiso 1.00 calc . . .
H(33) H 0.5015 0.6576 0.9996 0.0544 Uiso 1.00 calc . . .
H(34) H 0.5504 0.6837 1.1138 0.0544 Uiso 1.00 calc . . .
H(35) H 0.5423 0.8196 1.0690 0.0517 Uiso 1.00 calc . . .
H(36) H 0.5997 0.7548 0.9675 0.0517 Uiso 1.00 calc . . .
H(37) H 0.9288 0.3178 1.3170 0.0512 Uiso 1.00 calc . . .
H(38) H 0.9236 0.2078 1.2953 0.0512 Uiso 1.00 calc . . .
H(39) H 0.6662 0.3478 1.3932 0.0515 Uiso 1.00 calc . . .
H(40) H 0.7678 0.3188 1.4299 0.0515 Uiso 1.00 calc . . .
H(41) H 0.7789 0.0841 1.1861 0.0468 Uiso 1.00 calc . . .
H(42) H 0.7692 0.1439 1.3099 0.0468 Uiso 1.00 calc . . .
H(43) H 0.9409 0.0831 1.0916 0.0540 Uiso 1.00 calc . . .
H(44) H 0.9668 0.1278 1.0147 0.0540 Uiso 1.00 calc . . .
H(45) H 0.9750 0.2768 1.1511 0.0726 Uiso 1.00 calc . . .
H(46) H 1.0348 0.2012 1.1885 0.0726 Uiso 1.00 calc . . .
H(47) H 0.7482 0.5639 1.3904 0.0887 Uiso 1.00 calc . . .
H(48) H 0.6607 0.5043 1.3451 0.0887 Uiso 1.00 calc . . .
H(49) H 0.7133 0.4880 1.4964 0.0936 Uiso 1.00 calc . . .
H(50) H 0.8158 0.4566 1.4561 0.0936 Uiso 1.00 calc . . .
H(51) H 0.5290 0.1850 1.2283 0.1090 Uiso 1.00 calc . . .
H(52) H 0.5678 0.1193 1.1148 0.1090 Uiso 1.00 calc . . .
H(53) H 0.6442 0.0528 1.1857 0.1829 Uiso 1.00 calc . . .
H(54) H 0.6270 0.1380 1.2990 0.1829 Uiso 1.00 calc . . .

loop_
_atom_site_aniso_label
_atom_site_aniso_U_11
_atom_site_aniso_U_22
_atom_site_aniso_U_33
_atom_site_aniso_U_12
_atom_site_aniso_U_13
_atom_site_aniso_U_23
Rh(1) 0.0344(4) 0.0259(4) 0.0290(4) -0.0086(3) 0.0026(3) 0.0069(3)
Rh(2) 0.0267(4) 0.0197(3) 0.0332(4) -0.0025(3) 0.0013(3) 0.0075(3)
Rh(3) 0.0368(5) 0.0271(4) 0.0278(4) -0.0027(3) 0.0052(3) 0.0129(3)
Mo(1) 0.0401(5) 0.0209(4) 0.0259(4) -0.0084(3) 0.0034(3) 0.0065(3)
Mo(2) 0.0335(5) 0.0207(4) 0.0331(4) -0.0052(3) 0.0017(3) 0.0082(3)
Br(1) 0.0467(7) 0.0709(8) 0.0445(7) -0.0051(6) -0.0034(5) -0.0053(6)
Br(2) 0.0734(9) 0.0322(6) 0.103(1) -0.0036(6) 0.0371(8) 0.0249(6)
Br(3) 0.0807(9) 0.0731(9) 0.0572(7) 0.0020(7) 0.0104(7) 0.0429(7)
Br(4) 0.091(1) 0.0644(9) 0.0742(9) 0.0040(8) -0.0058(8) 0.0228(7)
S(1) 0.036(1) 0.028(1) 0.037(1) -0.004(1) 0.007(1) 0.010(1)
S(2) 0.038(1) 0.026(1) 0.031(1) -0.005(1) 0.005(1) 0.0061(9)
S(3) 0.063(2) 0.030(1) 0.032(1) -0.016(1) 0.000(1) 0.012(1)
S(4) 0.030(1) 0.025(1) 0.054(2) -0.003(1) 0.003(1) 0.015(1)
S(5) 0.054(2) 0.025(1) 0.033(1) -0.008(1) 0.005(1) 0.0060(10)
S(6) 0.033(1) 0.029(1) 0.038(1) -0.004(1) 0.000(1) 0.011(1)
S(7) 0.038(1) 0.026(1) 0.031(1) -0.003(1) 0.0054(10) 0.0118(10)
S(8) 0.060(2) 0.029(1) 0.030(1) -0.010(1) 0.000(1) 0.013(1)
S(9) 0.036(1) 0.045(1) 0.052(2) -0.004(1) 0.004(1) 0.022(1)
O(1) 0.044(4) 0.038(4) 0.040(4) -0.016(3) -0.001(3) 0.011(3)
O(2) 0.036(4) 0.044(4) 0.059(5) -0.006(3) 0.012(3) 0.016(4)
O(3) 0.041(4) 0.025(3) 0.030(3) -0.005(3) 0.000(3) 0.009(3)
N(1) 0.041(5) 0.032(4) 0.053(5) -0.017(4) 0.002(4) 0.008(4)
N(2) 0.042(5) 0.044(5) 0.036(5) -0.018(4) 0.001(4) 0.011(4)
N(3) 0.045(5) 0.052(6) 0.038(5) -0.007(4) -0.008(4) 0.014(4)
N(4) 0.042(5) 0.024(4) 0.043(5) -0.002(4) 0.009(4) 0.010(4)
N(5) 0.040(5) 0.039(5) 0.062(6) -0.013(4) -0.010(4) 0.016(4)
N(6) 0.038(5) 0.032(4) 0.047(5) -0.003(4) 0.008(4) 0.015(4)
N(7) 0.048(5) 0.044(5) 0.045(5) -0.012(4) -0.002(4) 0.022(4)
N(8) 0.063(6) 0.034(5) 0.034(4) 0.003(4) 0.014(4) 0.014(4)
N(9) 0.040(5) 0.035(4) 0.046(5) -0.008(4) 0.003(4) 0.023(4)
C(1) 0.053(7) 0.035(6) 0.055(6) -0.013(5) 0.010(5) 0.022(5)
C(2) 0.042(6) 0.038(6) 0.059(7) -0.013(5) 0.007(5) 0.013(5)
C(3) 0.039(6) 0.048(6) 0.041(6) -0.004(5) 0.012(5) 0.007(5)
C(4) 0.041(6) 0.046(6) 0.032(5) -0.008(5) 0.010(5) 0.000(5)
C(5) 0.10(1) 0.039(6) 0.051(7) -0.005(7) -0.014(7) 0.020(5)
C(6) 0.080(10) 0.061(8) 0.073(9) -0.009(7) -0.027(7) 0.036(7)
C(7) 0.042(6) 0.026(5) 0.053(6) -0.001(4) 0.021(5) 0.004(5)
C(8) 0.046(7) 0.035(6) 0.055(7) -0.002(5) 0.010(5) 0.011(5)
C(9) 0.077(9) 0.043(7) 0.057(7) -0.029(6) -0.034(6) 0.017(6)
C(10) 0.068(8) 0.039(6) 0.039(6) -0.021(6) -0.018(5) 0.006(5)
C(11) 0.026(6) 0.039(6) 0.067(7) 0.003(5) -0.001(5) 0.019(5)
C(12) 0.030(6) 0.035(5) 0.056(6) 0.011(4) 0.001(5) 0.021(5)
C(13) 0.039(6) 0.045(6) 0.056(7) 0.006(5) 0.015(5) 0.021(5)
C(14) 0.042(7) 0.064(8) 0.070(8) -0.005(6) 0.004(6) 0.029(7)
C(15) 0.14(1) 0.035(6) 0.030(6) -0.005(7) 0.021(7) 0.006(5)
C(16) 0.13(1) 0.058(8) 0.035(6) -0.005(8) 0.032(7) 0.008(6)
C(17) 0.07(1) 0.10(1) 0.14(1) -0.052(9) -0.024(10) 0.08(1)
C(18) 0.07(1) 0.15(2) 0.34(3) -0.01(1) 0.01(2) 0.20(2)

loop_
_atom_type_symbol
_atom_type_description
_atom_type_scat_dispersion_real
_atom_type_scat_dispersion_imag
_atom_type_scat_source
C C 0.003 0.002
;International Tables for Crystallography
(1992, Vol. C, Tables 4.2.6.8 and 6.1.1.1)
;
H H 0.000 0.000
;International Tables for Crystallography
(1992, Vol. C, Table 6.1.1.2)
;
Br Br -0.290 2.459
;International Tables for Crystallography
(1992, Vol. C, Tables 4.2.6.8 and 6.1.1.1)
;
N N 0.006 0.003
;International Tables for Crystallography
(1992, Vol. C, Tables 4.2.6.8 and 6.1.1.1)
;
O O 0.011 0.006
;International Tables for Crystallography
(1992, Vol. C, Tables 4.2.6.8 and 6.1.1.1)
;
S S 0.125 0.123
;International Tables for Crystallography
(1992, Vol. C, Tables 4.2.6.8 and 6.1.1.1)
;
Mo Mo -1.683 0.686
;International Tables for Crystallography
(1992, Vol. C, Tables 4.2.6.8 and 6.1.1.1)
;
Rh Rh -1.118 0.919
;International Tables for Crystallography
(1992, Vol. C, Tables 4.2.6.8 and 6.1.1.1)
;

loop_
_geom_angle_atom_site_label_1
_geom_angle_atom_site_label_2
_geom_angle_atom_site_label_3
_geom_angle
_geom_angle_site_symmetry_1
_geom_angle_site_symmetry_2
_geom_angle_site_symmetry_3
_geom_angle_publ_flag
S(1) Rh(1) S(2) 88.34(9) 1_555 1_555 1_555 yes
S(1) Rh(1) S(3) 89.47(9) 1_555 1_555 1_555 yes
S(1) Rh(1) N(1) 86.8(2) 1_555 1_555 1_555 yes
S(1) Rh(1) N(2) 174.6(2) 1_555 1_555 1_555 yes
S(1) Rh(1) N(3) 90.6(2) 1_555 1_555 1_555 yes
S(2) Rh(1) S(3) 87.50(9) 1_555 1_555 1_555 yes
S(2) Rh(1) N(1) 92.5(3) 1_555 1_555 1_555 yes
S(2) Rh(1) N(2) 86.4(2) 1_555 1_555 1_555 yes
S(2) Rh(1) N(3) 172.9(3) 1_555 1_555 1_555 yes
S(3) Rh(1) N(1) 176.2(2) 1_555 1_555 1_555 yes
S(3) Rh(1) N(2) 91.6(2) 1_555 1_555 1_555 yes
S(3) Rh(1) N(3) 85.5(3) 1_555 1_555 1_555 yes
N(1) Rh(1) N(2) 92.2(3) 1_555 1_555 1_555 yes
N(1) Rh(1) N(3) 94.4(3) 1_555 1_555 1_555 yes
N(2) Rh(1) N(3) 94.8(3) 1_555 1_555 1_555 yes
S(4) Rh(2) S(5) 87.81(9) 1_555 1_555 1_555 yes
S(4) Rh(2) S(6) 87.29(9) 1_555 1_555 1_555 yes
S(4) Rh(2) N(4) 87.1(2) 1_555 1_555 1_555 yes
S(4) Rh(2) N(5) 89.9(2) 1_555 1_555 1_555 yes
S(4) Rh(2) N(6) 174.2(2) 1_555 1_555 1_555 yes
S(5) Rh(2) S(6) 88.06(9) 1_555 1_555 1_555 yes
S(5) Rh(2) N(4) 174.9(2) 1_555 1_555 1_555 yes
S(5) Rh(2) N(5) 86.4(3) 1_555 1_555 1_555 yes
S(5) Rh(2) N(6) 91.6(2) 1_555 1_555 1_555 yes
S(6) Rh(2) N(4) 91.5(2) 1_555 1_555 1_555 yes
S(6) Rh(2) N(5) 173.9(3) 1_555 1_555 1_555 yes
S(6) Rh(2) N(6) 86.9(2) 1_555 1_555 1_555 yes
N(4) Rh(2) N(5) 93.8(3) 1_555 1_555 1_555 yes
N(4) Rh(2) N(6) 93.5(3) 1_555 1_555 1_555 yes
N(5) Rh(2) N(6) 95.8(3) 1_555 1_555 1_555 yes
S(7) Rh(3) S(8) 100.24(9) 1_555 1_555 1_555 yes
S(7) Rh(3) S(9) 91.73(9) 1_555 1_555 1_555 yes
S(7) Rh(3) N(7) 84.9(2) 1_555 1_555 1_555 yes
S(7) Rh(3) N(8) 175.0(2) 1_555 1_555 1_555 yes
S(7) Rh(3) N(9) 86.9(2) 1_555 1_555 1_555 yes
S(8) Rh(3) S(9) 95.04(10) 1_555 1_555 1_555 yes
S(8) Rh(3) N(7) 87.5(2) 1_555 1_555 1_555 yes
S(8) Rh(3) N(8) 84.2(2) 1_555 1_555 1_555 yes
S(8) Rh(3) N(9) 172.8(2) 1_555 1_555 1_555 yes
S(9) Rh(3) N(7) 176.1(2) 1_555 1_555 1_555 yes
S(9) Rh(3) N(8) 90.2(3) 1_555 1_555 1_555 yes
S(9) Rh(3) N(9) 85.8(2) 1_555 1_555 1_555 yes
N(7) Rh(3) N(8) 92.9(3) 1_555 1_555 1_555 yes
N(7) Rh(3) N(9) 92.0(3) 1_555 1_555 1_555 yes
N(8) Rh(3) N(9) 88.6(3) 1_555 1_555 1_555 yes
S(1) Mo(1) S(2) 74.93(8) 1_555 1_555 1_555 yes
S(1) Mo(1) S(3) 77.34(8) 1_555 1_555 1_555 yes
S(1) Mo(1) S(7) 80.53(8) 1_555 1_555 1_555 yes
S(1) Mo(1) O(1) 172.1(2) 1_555 1_555 1_555 yes
S(1) Mo(1) O(3) 83.2(2) 1_555 1_555 1_555 yes
S(2) Mo(1) S(3) 79.35(8) 1_555 1_555 1_555 yes
S(2) Mo(1) S(7) 82.84(8) 1_555 1_555 1_555 yes
S(2) Mo(1) O(1) 97.3(2) 1_555 1_555 1_555 yes
S(2) Mo(1) O(3) 158.2(2) 1_555 1_555 1_555 yes
S(3) Mo(1) S(7) 154.52(8) 1_555 1_555 1_555 yes
S(3) Mo(1) O(1) 100.2(2) 1_555 1_555 1_555 yes
S(3) Mo(1) O(3) 95.2(2) 1_555 1_555 1_555 yes
S(7) Mo(1) O(1) 100.1(2) 1_555 1_555 1_555 yes
S(7) Mo(1) O(3) 94.6(2) 1_555 1_555 1_555 yes
O(1) Mo(1) O(3) 104.5(3) 1_555 1_555 1_555 yes
S(4) Mo(2) S(5) 74.02(8) 1_555 1_555 1_555 yes
S(4) Mo(2) S(6) 73.42(8) 1_555 1_555 1_555 yes
S(4) Mo(2) S(8) 88.17(9) 1_555 1_555 1_555 yes
S(4) Mo(2) O(2) 164.6(3) 1_555 1_555 1_555 yes
S(4) Mo(2) O(3) 82.2(2) 1_555 1_555 1_555 yes
S(5) Mo(2) S(6) 78.77(8) 1_555 1_555 1_555 yes
S(5) Mo(2) S(8) 87.94(8) 1_555 1_555 1_555 yes
S(5) Mo(2) O(2) 96.0(2) 1_555 1_555 1_555 yes
S(5) Mo(2) O(3) 155.9(2) 1_555 1_555 1_555 yes
S(6) Mo(2) S(8) 159.61(9) 1_555 1_555 1_555 yes
S(6) Mo(2) O(2) 93.3(3) 1_555 1_555 1_555 yes
S(6) Mo(2) O(3) 98.4(2) 1_555 1_555 1_555 yes
S(8) Mo(2) O(2) 103.5(3) 1_555 1_555 1_555 yes
S(8) Mo(2) O(3) 87.4(2) 1_555 1_555 1_555 yes
O(2) Mo(2) O(3) 108.1(3) 1_555 1_555 1_555 yes
Rh(1) S(1) Mo(1) 77.14(7) 1_555 1_555 1_555 yes
Rh(1) S(1) C(1) 94.6(3) 1_555 1_555 1_555 yes
Mo(1) S(1) C(1) 117.9(4) 1_555 1_555 1_555 yes
Rh(1) S(2) Mo(1) 80.52(8) 1_555 1_555 1_555 yes
Rh(1) S(2) C(3) 94.5(4) 1_555 1_555 1_555 yes
Mo(1) S(2) C(3) 113.6(4) 1_555 1_555 1_555 yes
Rh(1) S(3) Mo(1) 83.01(8) 1_555 1_555 1_555 yes
Rh(1) S(3) C(5) 95.2(4) 1_555 1_555 1_555 yes
Mo(1) S(3) C(5) 113.5(4) 1_555 1_555 1_555 yes
Rh(2) S(4) Mo(2) 78.32(8) 1_555 1_555 1_555 yes
Rh(2) S(4) C(7) 94.7(3) 1_555 1_555 1_555 yes
Mo(2) S(4) C(7) 116.3(3) 1_555 1_555 1_555 yes
Rh(2) S(5) Mo(2) 83.92(8) 1_555 1_555 1_555 yes
Rh(2) S(5) C(9) 95.5(4) 1_555 1_555 1_555 yes
Mo(2) S(5) C(9) 117.9(4) 1_555 1_555 1_555 yes
Rh(2) S(6) Mo(2) 83.26(8) 1_555 1_555 1_555 yes
Rh(2) S(6) C(11) 94.8(3) 1_555 1_555 1_555 yes
Mo(2) S(6) C(11) 110.0(4) 1_555 1_555 1_555 yes
Rh(3) S(7) Mo(1) 119.68(10) 1_555 1_555 1_555 yes
Rh(3) S(7) C(13) 98.9(3) 1_555 1_555 1_555 yes
Mo(1) S(7) C(13) 103.8(4) 1_555 1_555 1_555 yes
Rh(3) S(8) Mo(2) 119.4(1) 1_555 1_555 1_555 yes
Rh(3) S(8) C(15) 96.9(4) 1_555 1_555 1_555 yes
Mo(2) S(8) C(15) 103.5(4) 1_555 1_555 1_555 yes
Rh(3) S(9) C(17) 97.1(5) 1_555 1_555 1_555 yes
Mo(1) O(3) Mo(2) 157.0(4) 1_555 1_555 1_555 yes
Rh(1) N(1) C(2) 113.5(6) 1_555 1_555 1_555 yes
Rh(1) N(1) H(1) 108.4(6) 1_555 1_555 1_555 no
Rh(1) N(1) H(2) 109.0(6) 1_555 1_555 1_555 no
C(2) N(1) H(1) 107.7(8) 1_555 1_555 1_555 no
C(2) N(1) H(2) 108.7(8) 1_555 1_555 1_555 no
H(1) N(1) H(2) 109.6(8) 1_555 1_555 1_555 no
Rh(1) N(2) C(4) 111.1(6) 1_555 1_555 1_555 yes
Rh(1) N(2) H(3) 108.8(6) 1_555 1_555 1_555 no
Rh(1) N(2) H(4) 108.5(6) 1_555 1_555 1_555 no
C(4) N(2) H(3) 109.5(8) 1_555 1_555 1_555 no
C(4) N(2) H(4) 109.3(8) 1_555 1_555 1_555 no
H(3) N(2) H(4) 109.6(8) 1_555 1_555 1_555 no
Rh(1) N(3) C(6) 113.8(7) 1_555 1_555 1_555 yes
Rh(1) N(3) H(5) 107.9(7) 1_555 1_555 1_555 no
Rh(1) N(3) H(6) 107.5(6) 1_555 1_555 1_555 no
C(6) N(3) H(5) 109.0(9) 1_555 1_555 1_555 no
C(6) N(3) H(6) 109.4(9) 1_555 1_555 1_555 no
H(5) N(3) H(6) 109.2(8) 1_555 1_555 1_555 no
Rh(2) N(4) C(8) 113.2(6) 1_555 1_555 1_555 yes
Rh(2) N(4) H(19) 108.2(6) 1_555 1_555 1_555 no
Rh(2) N(4) H(20) 108.2(6) 1_555 1_555 1_555 no
C(8) N(4) H(19) 108.6(7) 1_555 1_555 1_555 no
C(8) N(4) H(20) 108.6(8) 1_555 1_555 1_555 no
H(19) N(4) H(20) 110.0(8) 1_555 1_555 1_555 no
Rh(2) N(5) C(10) 112.8(7) 1_555 1_555 1_555 yes
Rh(2) N(5) H(21) 108.7(6) 1_555 1_555 1_555 no
Rh(2) N(5) H(22) 108.7(6) 1_555 1_555 1_555 no
C(10) N(5) H(21) 108.6(9) 1_555 1_555 1_555 no
C(10) N(5) H(22) 108.3(8) 1_555 1_555 1_555 no
H(21) N(5) H(22) 109.7(9) 1_555 1_555 1_555 no
Rh(2) N(6) C(12) 111.4(6) 1_555 1_555 1_555 yes
Rh(2) N(6) H(23) 108.8(6) 1_555 1_555 1_555 no
Rh(2) N(6) H(24) 108.7(6) 1_555 1_555 1_555 no
C(12) N(6) H(23) 108.9(8) 1_555 1_555 1_555 no
C(12) N(6) H(24) 108.4(8) 1_555 1_555 1_555 no
H(23) N(6) H(24) 110.7(8) 1_555 1_555 1_555 no
Rh(3) N(7) C(14) 113.4(6) 1_555 1_555 1_555 yes
Rh(3) N(7) H(37) 108.0(6) 1_555 1_555 1_555 no
Rh(3) N(7) H(38) 108.2(6) 1_555 1_555 1_555 no
C(14) N(7) H(37) 107.8(8) 1_555 1_555 1_555 no
C(14) N(7) H(38) 109.2(9) 1_555 1_555 1_555 no
H(37) N(7) H(38) 110.2(8) 1_555 1_555 1_555 no
Rh(3) N(8) C(16) 114.6(7) 1_555 1_555 1_555 yes
Rh(3) N(8) H(39) 107.8(6) 1_555 1_555 1_555 no
Rh(3) N(8) H(40) 107.6(6) 1_555 1_555 1_555 no
C(16) N(8) H(39) 109.0(9) 1_555 1_555 1_555 no
C(16) N(8) H(40) 108.2(9) 1_555 1_555 1_555 no
H(39) N(8) H(40) 109.6(8) 1_555 1_555 1_555 no
Rh(3) N(9) C(18) 112.2(8) 1_555 1_555 1_555 yes
Rh(3) N(9) H(41) 109.1(6) 1_555 1_555 1_555 no
Rh(3) N(9) H(42) 108.8(6) 1_555 1_555 1_555 no
C(18) N(9) H(41) 107(1) 1_555 1_555 1_555 no
C(18) N(9) H(42) 108(1) 1_555 1_555 1_555 no
H(41) N(9) H(42) 110.5(8) 1_555 1_555 1_555 no
S(1) C(1) C(2) 109.3(7) 1_555 1_555 1_555 yes
S(1) C(1) H(7) 110.2(8) 1_555 1_555 1_555 no
S(1) C(1) H(8) 110.0(8) 1_555 1_555 1_555 no
C(2) C(1) H(7) 109.5(9) 1_555 1_555 1_555 no
C(2) C(1) H(8) 109.3(9) 1_555 1_555 1_555 no
H(7) C(1) H(8) 108(1) 1_555 1_555 1_555 no
N(1) C(2) C(1) 109.6(8) 1_555 1_555 1_555 yes
N(1) C(2) H(9) 110.0(10) 1_555 1_555 1_555 no
N(1) C(2) H(10) 109.2(9) 1_555 1_555 1_555 no
C(1) C(2) H(9) 109.3(10) 1_555 1_555 1_555 no
C(1) C(2) H(10) 109.5(10) 1_555 1_555 1_555 no
H(9) C(2) H(10) 109.3(10) 1_555 1_555 1_555 no
S(2) C(3) C(4) 106.8(7) 1_555 1_555 1_555 yes
S(2) C(3) H(11) 109.5(7) 1_555 1_555 1_555 no
S(2) C(3) H(12) 109.8(8) 1_555 1_555 1_555 no
C(4) C(3) H(11) 110.4(10) 1_555 1_555 1_555 no
C(4) C(3) H(12) 110.5(9) 1_555 1_555 1_555 no
H(11) C(3) H(12) 109(1) 1_555 1_555 1_555 no
N(2) C(4) C(3) 110.0(8) 1_555 1_555 1_555 yes
N(2) C(4) H(13) 109.2(9) 1_555 1_555 1_555 no
N(2) C(4) H(14) 109.1(10) 1_555 1_555 1_555 no
C(3) C(4) H(13) 109.5(10) 1_555 1_555 1_555 no
C(3) C(4) H(14) 109.2(9) 1_555 1_555 1_555 no
H(13) C(4) H(14) 109.8(10) 1_555 1_555 1_555 no
S(3) C(5) C(6) 107.1(9) 1_555 1_555 1_555 yes
S(3) C(5) H(15) 110.1(9) 1_555 1_555 1_555 no
S(3) C(5) H(16) 109(1) 1_555 1_555 1_555 no
C(6) C(5) H(15) 110(1) 1_555 1_555 1_555 no
C(6) C(5) H(16) 109(1) 1_555 1_555 1_555 no
H(15) C(5) H(16) 110(1) 1_555 1_555 1_555 no
N(3) C(6) C(5) 109.9(9) 1_555 1_555 1_555 yes
N(3) C(6) H(17) 109(1) 1_555 1_555 1_555 no
N(3) C(6) H(18) 108(1) 1_555 1_555 1_555 no
C(5) C(6) H(17) 109(1) 1_555 1_555 1_555 no
C(5) C(6) H(18) 108(1) 1_555 1_555 1_555 no
H(17) C(6) H(18) 110(1) 1_555 1_555 1_555 no
S(4) C(7) C(8) 108.3(7) 1_555 1_555 1_555 yes
S(4) C(7) H(25) 110.7(9) 1_555 1_555 1_555 no
S(4) C(7) H(26) 109.5(7) 1_555 1_555 1_555 no
C(8) C(7) H(25) 110.5(9) 1_555 1_555 1_555 no
C(8) C(7) H(26) 109.1(10) 1_555 1_555 1_555 no
H(25) C(7) H(26) 108.9(9) 1_555 1_555 1_555 no
N(4) C(8) C(7) 109.8(8) 1_555 1_555 1_555 yes
N(4) C(8) H(27) 109.1(10) 1_555 1_555 1_555 no
N(4) C(8) H(28) 110.0(9) 1_555 1_555 1_555 no
C(7) C(8) H(27) 109.8(9) 1_555 1_555 1_555 no
C(7) C(8) H(28) 109(1) 1_555 1_555 1_555 no
H(27) C(8) H(28) 108(1) 1_555 1_555 1_555 no
S(5) C(9) C(10) 106.4(8) 1_555 1_555 1_555 yes
S(5) C(9) H(29) 109(1) 1_555 1_555 1_555 no
S(5) C(9) H(30) 109.7(8) 1_555 1_555 1_555 no
C(10) C(9) H(29) 110.0(9) 1_555 1_555 1_555 no
C(10) C(9) H(30) 111(1) 1_555 1_555 1_555 no
H(29) C(9) H(30) 110(1) 1_555 1_555 1_555 no
N(5) C(10) C(9) 111.4(8) 1_555 1_555 1_555 yes
N(5) C(10) H(31) 108(1) 1_555 1_555 1_555 no
N(5) C(10) H(32) 109.1(10) 1_555 1_555 1_555 no
C(9) C(10) H(31) 108(1) 1_555 1_555 1_555 no
C(9) C(10) H(32) 109(1) 1_555 1_555 1_555 no
H(31) C(10) H(32) 109.6(9) 1_555 1_555 1_555 no
S(6) C(11) C(12) 106.5(7) 1_555 1_555 1_555 yes
S(6) C(11) H(33) 110.2(8) 1_555 1_555 1_555 no
S(6) C(11) H(34) 109.8(8) 1_555 1_555 1_555 no
C(12) C(11) H(33) 109.6(9) 1_555 1_555 1_555 no
C(12) C(11) H(34) 110.5(9) 1_555 1_555 1_555 no
H(33) C(11) H(34) 110(1) 1_555 1_555 1_555 no
N(6) C(12) C(11) 110.3(8) 1_555 1_555 1_555 yes
N(6) C(12) H(35) 107.5(9) 1_555 1_555 1_555 no
N(6) C(12) H(36) 108.6(9) 1_555 1_555 1_555 no
C(11) C(12) H(35) 109.4(9) 1_555 1_555 1_555 no
C(11) C(12) H(36) 110.4(9) 1_555 1_555 1_555 no
H(35) C(12) H(36) 110.6(10) 1_555 1_555 1_555 no
S(7) C(13) C(14) 112.3(8) 1_555 1_555 1_555 yes
S(7) C(13) H(43) 108.8(8) 1_555 1_555 1_555 no
S(7) C(13) H(44) 109.1(9) 1_555 1_555 1_555 no
C(14) C(13) H(43) 109(1) 1_555 1_555 1_555 no
C(14) C(13) H(44) 108(1) 1_555 1_555 1_555 no
H(43) C(13) H(44) 109.0(10) 1_555 1_555 1_555 no
N(7) C(14) C(13) 109.2(9) 1_555 1_555 1_555 yes
N(7) C(14) H(45) 109(1) 1_555 1_555 1_555 no
N(7) C(14) H(46) 108(1) 1_555 1_555 1_555 no
C(13) C(14) H(45) 108(1) 1_555 1_555 1_555 no
C(13) C(14) H(46) 108(1) 1_555 1_555 1_555 no
H(45) C(14) H(46) 111(1) 1_555 1_555 1_555 no
S(8) C(15) C(16) 109.8(9) 1_555 1_555 1_555 yes
S(8) C(15) H(47) 109(1) 1_555 1_555 1_555 no
S(8) C(15) H(48) 109.0(9) 1_555 1_555 1_555 no
C(16) C(15) H(47) 109(1) 1_555 1_555 1_555 no
C(16) C(15) H(48) 109(1) 1_555 1_555 1_555 no
H(47) C(15) H(48) 109(1) 1_555 1_555 1_555 no
N(8) C(16) C(15) 112(1) 1_555 1_555 1_555 yes
N(8) C(16) H(49) 108(1) 1_555 1_555 1_555 no
N(8) C(16) H(50) 109(1) 1_555 1_555 1_555 no
C(15) C(16) H(49) 108(1) 1_555 1_555 1_555 no
C(15) C(16) H(50) 109(1) 1_555 1_555 1_555 no
H(49) C(16) H(50) 109(1) 1_555 1_555 1_555 no
S(9) C(17) C(18) 119(1) 1_555 1_555 1_555 yes
S(9) C(17) H(51) 105(1) 1_555 1_555 1_555 no
S(9) C(17) H(52) 106(1) 1_555 1_555 1_555 no
C(18) C(17) H(51) 107(1) 1_555 1_555 1_555 no
C(18) C(17) H(52) 107(2) 1_555 1_555 1_555 no
H(51) C(17) H(52) 110(1) 1_555 1_555 1_555 no
N(9) C(18) C(17) 122(1) 1_555 1_555 1_555 yes
N(9) C(18) H(53) 106(1) 1_555 1_555 1_555 no
N(9) C(18) H(54) 105(2) 1_555 1_555 1_555 no
C(17) C(18) H(53) 105(2) 1_555 1_555 1_555 no
C(17) C(18) H(54) 105(1) 1_555 1_555 1_555 no
H(53) C(18) H(54) 109(1) 1_555 1_555 1_555 no

loop_
_geom_bond_atom_site_label_1
_geom_bond_atom_site_label_2
_geom_bond_distance
_geom_bond_site_symmetry_1
_geom_bond_site_symmetry_2
_geom_bond_publ_flag
Rh(1) S(1) 2.310(3) 1_555 1_555 yes
Rh(1) S(2) 2.324(3) 1_555 1_555 yes
Rh(1) S(3) 2.315(2) 1_555 1_555 yes
Rh(1) N(1) 2.083(8) 1_555 1_555 yes
Rh(1) N(2) 2.107(8) 1_555 1_555 yes
Rh(1) N(3) 2.100(9) 1_555 1_555 yes
Rh(2) S(4) 2.302(2) 1_555 1_555 yes
Rh(2) S(5) 2.306(3) 1_555 1_555 yes
Rh(2) S(6) 2.313(3) 1_555 1_555 yes
Rh(2) N(4) 2.078(8) 1_555 1_555 yes
Rh(2) N(5) 2.107(8) 1_555 1_555 yes
Rh(2) N(6) 2.101(8) 1_555 1_555 yes
Rh(3) S(7) 2.315(2) 1_555 1_555 yes
Rh(3) S(8) 2.334(3) 1_555 1_555 yes
Rh(3) S(9) 2.318(3) 1_555 1_555 yes
Rh(3) N(7) 2.102(9) 1_555 1_555 yes
Rh(3) N(8) 2.112(8) 1_555 1_555 yes
Rh(3) N(9) 2.107(8) 1_555 1_555 yes
Mo(1) S(1) 2.738(3) 1_555 1_555 yes
Mo(1) S(2) 2.565(2) 1_555 1_555 yes
Mo(1) S(3) 2.459(3) 1_555 1_555 yes
Mo(1) S(7) 2.458(2) 1_555 1_555 yes
Mo(1) O(1) 1.677(7) 1_555 1_555 yes
Mo(1) O(3) 1.875(6) 1_555 1_555 yes
Mo(2) S(4) 2.778(3) 1_555 1_555 yes
Mo(2) S(5) 2.518(2) 1_555 1_555 yes
Mo(2) S(6) 2.541(3) 1_555 1_555 yes
Mo(2) S(8) 2.439(3) 1_555 1_555 yes
Mo(2) O(2) 1.681(7) 1_555 1_555 yes
Mo(2) O(3) 1.864(6) 1_555 1_555 yes
S(1) C(1) 1.814(10) 1_555 1_555 yes
S(2) C(3) 1.84(1) 1_555 1_555 yes
S(3) C(5) 1.81(1) 1_555 1_555 yes
S(4) C(7) 1.82(1) 1_555 1_555 yes
S(5) C(9) 1.87(1) 1_555 1_555 yes
S(6) C(11) 1.84(1) 1_555 1_555 yes
S(7) C(13) 1.80(1) 1_555 1_555 yes
S(8) C(15) 1.83(1) 1_555 1_555 yes
S(9) C(17) 1.79(1) 1_555 1_555 yes
O(10) O(11) 1.44(3) 1_555 1_555 yes
N(1) C(2) 1.50(1) 1_555 1_555 yes
N(2) C(4) 1.48(1) 1_555 1_555 yes
N(3) C(6) 1.48(1) 1_555 1_555 yes
N(4) C(8) 1.48(1) 1_555 1_555 yes
N(5) C(10) 1.49(1) 1_555 1_555 yes
N(6) C(12) 1.50(1) 1_555 1_555 yes
N(7) C(14) 1.50(1) 1_555 1_555 yes
N(8) C(16) 1.44(1) 1_555 1_555 yes
N(9) C(18) 1.45(2) 1_555 1_555 yes
C(1) C(2) 1.51(1) 1_555 1_555 yes
C(3) C(4) 1.50(1) 1_555 1_555 yes
C(5) C(6) 1.53(2) 1_555 1_555 yes
C(7) C(8) 1.52(1) 1_555 1_555 yes
C(9) C(10) 1.50(2) 1_555 1_555 yes
C(11) C(12) 1.51(1) 1_555 1_555 yes
C(13) C(14) 1.48(2) 1_555 1_555 yes
C(15) C(16) 1.45(2) 1_555 1_555 yes
C(17) C(18) 1.29(2) 1_555 1_555 yes

loop_
_geom_contact_atom_site_label_1
_geom_contact_atom_site_label_2
_geom_contact_distance
_geom_contact_site_symmetry_1
_geom_contact_site_symmetry_2
_geom_contact_publ_flag
Mo(1) S(1) 2.738(3) 1_555 1_555 ?
Mo(1) S(2) 2.565(2) 1_555 1_555 ?
Mo(2) S(4) 2.778(3) 1_555 1_555 ?
Mo(2) S(5) 2.518(2) 1_555 1_555 ?
Mo(2) S(6) 2.541(3) 1_555 1_555 ?
Br(3) O(7) 3.22(2) 1_555 2_788 ?
Br(4) O(8) 3.22(2) 1_555 1_555 ?
O(4) O(6) 2.74(2) 1_555 1_555 ?
O(4) O(5) 2.82(2) 1_555 2_888 ?
O(4) O(5) 2.88(2) 1_555 1_555 ?
O(5) O(8) 2.89(2) 1_555 1_555 ?
O(5) N(8) 3.20(2) 1_555 1_665 ?
O(6) O(7) 2.94(2) 1_555 1_555 ?
O(6) N(4) 3.03(2) 1_555 2_777 ?
O(6) C(8) 3.19(2) 1_555 2_777 ?
O(7) O(11) 2.60(3) 1_555 2_777 ?
O(7) O(10) 3.03(4) 1_555 1_566 ?
O(8) N(1) 3.24(2) 1_555 2_767 ?
O(9) N(4) 3.15(2) 1_555 2_777 ?
O(10) N(7) 3.14(3) 1_555 1_554 ?
O(11) N(7) 3.20(2) 1_555 1_554 ?
Rh(1) Mo(1) 3.165(1) 1_555 1_555 ?
Rh(2) Mo(2) 3.229(1) 1_555 1_555 ?
